data_2310512
loop_
_publ_author_name
'Wiesner, J. R.'
'Srivastava, R. C.'
'Kennard, C. H. L.'
'di Vaira, M.'
'Lingafelter, E. C.'

_publ_section_title
;
 The crystal structures of tetramethylammonium tetrachloro- cobaltate(II),
 -nickelate(II), and -zincate(II)
;
_journal_issue 4
_journal_name_full 'Acta Crystallographica (1,1948-23,1967)'
_journal_page_first 565
_journal_page_last 574
_journal_paper_doi 10.1107/S0365110X67003214
_journal_volume 23
_journal_year 1967
_chemical_formula_sum 'C8 H24 Cl4 N2 Ni'
_chemical_name_systematic '(N (C H3)4)2 (Ni Cl4)'
_space_group_IT_number 62
_symmetry_space_group_name_Hall '-P 2ac 2n'
_symmetry_space_group_name_H-M 'P n m a'
_cell_angle_alpha 90
_cell_angle_beta 90
_cell_angle_gamma 90
_cell_formula_units_Z 4
_cell_length_a 12.2639
_cell_length_b 8.9819
_cell_length_c 15.4861
_cell_volume 1705.842
_citation_journal_id_ASTM ACCRA9
_cod_data_source_file Wiesner_ACCRA9_1967_1391.cif
_cod_data_source_block C8H24Cl4N2Ni1
_cod_original_formula_sum 'C8 H24 Cl4 N2 Ni1'
_cod_database_code 2310512

loop_
_symmetry_equiv_pos_as_xyz
x,y,z
-x+1/2,-y,z+1/2
x+1/2,-y+1/2,-z+1/2
-x,y+1/2,-z
-x,-y,-z
x-1/2,y,-z-1/2
-x-1/2,y-1/2,z-1/2
x,-y-1/2,z

loop_
_atom_site_label
_atom_site_type_symbol
_atom_site_fract_x
_atom_site_fract_y
_atom_site_fract_z
_atom_site_occupancy
_atom_site_U_iso_or_equiv
_atom_site_attached_hydrogens
Cl2 Cl-1 0.3018 0.044 0.3401 1 0.0 0
Ni1 Ni+2 0.2429 0.25 0.407 1 0.0 0
C3 C 0.1046 0.3805 0.1407 1 0.0 3
Cl1 Cl-1 0.062 0.25 0.402 1 0.0 0
C2 C 0.1063 0.25 0.0053 1 0.0 3
N1 N+1 0.1463 0.25 0.0958 1 0.0 0
Cl3 Cl-1 0.3122 0.25 0.5404 1 0.0 0
C1 C 0.2678 0.25 0.1006 1 0.0 3
C6 C 0.55 0.3873 0.8417 1 0.0 3
C5 C 0.4119 0.25 0.8964 1 0.0 3
N2 N+1 0.494 0.25 0.826 1 0.0 0
C4 C 0.4418 0.25 0.7397 1 0.0 3
